data_1568083
loop_
_publ_author_name
'Hegg, Alexander S.'
'Mercado, Brandon Q.'
'Miller, Alexander J. M.'
'Holland, Patrick L.'

_publ_section_title
;
 Catalytic reduction of dinitrogen to ammonia using molybdenum porphyrin
 complexes.
;
_journal_issue 0
_journal_name_full 'Faraday discussions'
_journal_page_first 429
_journal_page_last 449
_journal_paper_doi 10.1039/d2fd00166g
_journal_volume 243
_journal_year 2023
_chemical_formula_moiety 'C56 H52 Cl2 Mo N4, 2(C7 H8)'
_chemical_formula_sum 'C70 H68 Cl2 Mo N4'
_chemical_formula_weight 1132.12
_space_group_crystal_system monoclinic
_space_group_IT_number 15
_space_group_name_Hall '-C 2yc'
_space_group_name_H-M_alt 'C 1 2/c 1'
_atom_sites_solution_hydrogens geom
_atom_sites_solution_primary SHELXT
_atom_sites_solution_secondary difmap
_audit_creation_method SHELXL-2014/7
_audit_update_record
;
2022-11-22 deposited with the CCDC.	2022-11-30 downloaded from the CCDC.
;
_cell_angle_alpha 90
_cell_angle_beta 105.033(7)
_cell_angle_gamma 90
_cell_formula_units_Z 4
_cell_length_a 19.8644(10)
_cell_length_b 25.0963(9)
_cell_length_c 11.9054(9)
_cell_measurement_reflns_used 6113
_cell_measurement_temperature 93(2)
_cell_measurement_theta_max 67.6120
_cell_measurement_theta_min 2.8550
_cell_volume 5732.0(6)
_computing_cell_refinement 'CrysAlisPro 1.171.40.61a (Rigaku OD, 2019)'
_computing_data_collection 'CrysAlisPro 1.171.40.61a (Rigaku OD, 2019)'
_computing_data_reduction 'CrysAlisPro 1.171.40.61a (Rigaku OD, 2019)'
_computing_molecular_graphics 'Olex2 (Dolomanov et al., 2009)'
_computing_publication_material 'CIFTAB-2014/2 (Sheldrick, 2014)'
_computing_structure_refinement 'SHELXL-2014/7 (Sheldrick, 2014)'
_computing_structure_solution 'SHELXT-2014/5 (Sheldrick, 2014)'
_diffrn_ambient_temperature 93(2)
_diffrn_detector_area_resol_mean 22.2
_diffrn_measured_fraction_theta_full 0.998
_diffrn_measured_fraction_theta_max 0.998
_diffrn_measurement_device_type 'Rigaku Saturn 944+ CCD'
_diffrn_measurement_method \w
_diffrn_radiation_type CuK\a
_diffrn_radiation_wavelength 1.54184
_diffrn_reflns_av_R_equivalents 0.2759
_diffrn_reflns_av_unetI/netI 0.0689
_diffrn_reflns_Laue_measured_fraction_full 0.998
_diffrn_reflns_Laue_measured_fraction_max 0.998
_diffrn_reflns_limit_h_max 23
_diffrn_reflns_limit_h_min -23
_diffrn_reflns_limit_k_max 29
_diffrn_reflns_limit_k_min -29
_diffrn_reflns_limit_l_max 14
_diffrn_reflns_limit_l_min -14
_diffrn_reflns_number 100161
_diffrn_reflns_point_group_measured_fraction_full 0.998
_diffrn_reflns_point_group_measured_fraction_max 0.998
_diffrn_reflns_theta_full 67.068
_diffrn_reflns_theta_max 67.068
_diffrn_reflns_theta_min 2.899
_diffrn_source 'microfocus rotating anode'
_exptl_absorpt_coefficient_mu 3.078
_exptl_absorpt_correction_T_max 1.00000
_exptl_absorpt_correction_T_min 0.86775
_exptl_absorpt_correction_type multi-scan
_exptl_absorpt_process_details
; 
CrysAlisPro 1.171.40.61a (Rigaku Oxford Diffraction, 2019) 
Empirical absorption correction using spherical harmonics, 
 implemented in SCALE3 ABSPACK scaling algorithm. 
;
_exptl_crystal_colour Purple
_exptl_crystal_density_diffrn 1.312
_exptl_crystal_description Block
_exptl_crystal_F_000 2368
_exptl_crystal_size_max 0.150
_exptl_crystal_size_mid 0.100
_exptl_crystal_size_min 0.020
_refine_diff_density_max 2.334
_refine_diff_density_min -0.847
_refine_diff_density_rms 0.113
_refine_ls_extinction_method none
_refine_ls_goodness_of_fit_ref 1.033
_refine_ls_hydrogen_treatment constr
_refine_ls_matrix_type full
_refine_ls_number_parameters 423
_refine_ls_number_reflns 5112
_refine_ls_number_restraints 283
_refine_ls_restrained_S_all 1.008
_refine_ls_R_factor_all 0.1623
_refine_ls_R_factor_gt 0.0974
_refine_ls_shift/su_max 0.007
_refine_ls_shift/su_mean 0.000
_refine_ls_structure_factor_coef Fsqd
_refine_ls_weighting_details 'w=1/[\s^2^(Fo^2^)+(0.1621P)^2^+0.2669P] where P=(Fo^2^+2Fc^2^)/3'
_refine_ls_weighting_scheme calc
_refine_ls_wR_factor_gt 0.2362
_refine_ls_wR_factor_ref 0.2844
_reflns_Friedel_coverage 0.000
_reflns_number_gt 2794
_reflns_number_total 5112
_reflns_threshold_expression 'I > 2\s(I)'
_cod_data_source_file d2fd00166g2.cif
_cod_data_source_block 007a-21088
_cod_depositor_comments 'Adding full bibliography for 1568082--1568083.cif.'
_cod_original_sg_symbol_H-M 'C 2/c'
_cod_database_code 1568083
_shelx_shelxl_version_number 2014/7
_shelx_space_group_comment
; 
The symmetry employed for this shelxl refinement is uniquely defined 
by the following loop, which should always be used as a source of 
symmetry information in preference to the above space-group names. 
They are only intended as comments. 
;
_shelx_estimated_absorpt_t_min 0.655
_shelx_estimated_absorpt_t_max 0.941

loop_
_space_group_symop_operation_xyz
'x, y, z'
'-x, y, -z+1/2'
'x+1/2, y+1/2, z'
'-x+1/2, y+1/2, -z+1/2'
'-x, -y, -z'
'x, -y, z-1/2'
'-x+1/2, -y+1/2, -z'
'x+1/2, -y+1/2, z-1/2'

loop_
_atom_site_label
_atom_site_type_symbol
_atom_site_fract_x
_atom_site_fract_y
_atom_site_fract_z
_atom_site_U_iso_or_equiv
_atom_site_adp_type
_atom_site_occupancy
_atom_site_site_symmetry_order
_atom_site_calc_flag
_atom_site_refinement_flags_posn
_atom_site_refinement_flags_adp
_atom_site_refinement_flags_occupancy
_atom_site_disorder_assembly
_atom_site_disorder_group
Mo1 Mo 0.5000 0.69902(4) 0.7500 0.0663(4) Uani 1 2 d S T P . .
Cl1 Cl 0.46984(11) 0.69950(9) 0.54534(19) 0.0717(6) Uani 1 1 d . . . . .
N1 N 0.4271(3) 0.6410(2) 0.7519(6) 0.0556(16) Uani 1 1 d . . . . .
N2 N 0.4269(3) 0.7568(2) 0.7514(6) 0.0540(15) Uani 1 1 d . . . . .
C1 C 0.4375(4) 0.5864(3) 0.7523(7) 0.0548(18) Uani 1 1 d . . . . .
C2 C 0.3747(4) 0.5604(3) 0.7587(7) 0.0565(19) Uani 1 1 d . . . . .
H2 H 0.3675 0.5230 0.7595 0.068 Uiso 1 1 calc R U . . .
C3 C 0.3268(4) 0.5987(3) 0.7633(7) 0.0593(19) Uani 1 1 d . . . . .
H3 H 0.2804 0.5929 0.7681 0.071 Uiso 1 1 calc R U . . .
C4 C 0.3595(4) 0.6496(3) 0.7596(7) 0.0546(19) Uani 1 1 d . . . . .
C5 C 0.3282(4) 0.6989(3) 0.7647(7) 0.0556(17) Uani 1 1 d . . . . .
C6 C 0.3588(4) 0.7485(3) 0.7592(7) 0.0552(19) Uani 1 1 d . . . . .
C7 C 0.3273(4) 0.7993(3) 0.7637(7) 0.0563(18) Uani 1 1 d . . . . .
H7 H 0.2809 0.8052 0.7687 0.068 Uiso 1 1 calc R U . . .
C8 C 0.3745(4) 0.8379(3) 0.7597(7) 0.059(2) Uani 1 1 d . . . . .
H8 H 0.3673 0.8753 0.7612 0.071 Uiso 1 1 calc R U . . .
C9 C 0.4378(4) 0.8115(3) 0.7527(7) 0.0528(18) Uani 1 1 d . . . . .
C10 C 0.5000 0.8363(4) 0.7500 0.057(3) Uani 1 2 d S T P . .
C11 C 0.2592(4) 0.6983(3) 0.7960(7) 0.0585(19) Uani 1 1 d . . . . .
C12 C 0.1968(4) 0.7071(3) 0.7121(8) 0.061(2) Uani 1 1 d . . . . .
C13 C 0.1342(5) 0.7063(3) 0.7445(8) 0.070(2) Uani 1 1 d . . . . .
H13 H 0.0916 0.7124 0.6875 0.083 Uiso 1 1 calc R U . . .
C14 C 0.1334(4) 0.6966(3) 0.8581(8) 0.065(2) Uani 1 1 d . . . . .
C15 C 0.1950(4) 0.6867(3) 0.9374(8) 0.065(2) Uani 1 1 d . . . . .
H15 H 0.1942 0.6789 1.0151 0.078 Uiso 1 1 calc R U . . .
C16 C 0.2587(4) 0.6874(3) 0.9108(7) 0.062(2) Uani 1 1 d . . . . .
C17 C 0.1957(5) 0.7182(4) 0.5852(8) 0.072(2) Uani 1 1 d . . . . .
H17A H 0.2174 0.7528 0.5797 0.108 Uiso 1 1 calc R U . . .
H17B H 0.1474 0.7186 0.5377 0.108 Uiso 1 1 calc R U . . .
H17C H 0.2216 0.6902 0.5569 0.108 Uiso 1 1 calc R U . . .
C18 C 0.0670(4) 0.6969(4) 0.8968(8) 0.071(2) Uani 1 1 d . . . . .
H18A H 0.0772 0.6867 0.9790 0.107 Uiso 1 1 calc R U . . .
H18B H 0.0340 0.6714 0.8500 0.107 Uiso 1 1 calc R U . . .
H18C H 0.0466 0.7327 0.8867 0.107 Uiso 1 1 calc R U . . .
C19 C 0.3252(4) 0.6775(4) 1.0024(8) 0.069(2) Uani 1 1 d . . . . .
H19A H 0.3385 0.6399 1.0002 0.103 Uiso 1 1 calc R U . . .
H19B H 0.3185 0.6859 1.0791 0.103 Uiso 1 1 calc R U . . .
H19C H 0.3622 0.7001 0.9875 0.103 Uiso 1 1 calc R U . . .
C20 C 0.5000 0.5611(4) 0.7500 0.051(2) Uani 1 2 d S T P . .
C21 C 0.5000 0.5008(4) 0.7500 0.060(3) Uani 1 2 d S T P . .
C22 C 0.4657(4) 0.4736(3) 0.6486(7) 0.0577(19) Uani 1 1 d . . . . .
C23 C 0.4679(4) 0.4177(3) 0.6498(8) 0.062(2) Uani 1 1 d . . . . .
H23 H 0.4472 0.3984 0.5809 0.074 Uiso 1 1 calc R U . . .
C24 C 0.5000 0.3907(5) 0.7500 0.067(3) Uani 1 2 d S T P . .
C25 C 0.4266(4) 0.5019(4) 0.5416(8) 0.071(2) Uani 1 1 d . . . . .
H25A H 0.3776 0.5054 0.5425 0.107 Uiso 1 1 calc R U . . .
H25B H 0.4297 0.4814 0.4729 0.107 Uiso 1 1 calc R U . . .
H25C H 0.4468 0.5373 0.5390 0.107 Uiso 1 1 calc R U . . .
C26 C 0.5000 0.3296(5) 0.7500 0.090(4) Uani 1 2 d S T P . .
H26A H 0.5247 0.3166 0.8273 0.135 Uiso 0.5 1 calc R U P A -1
H26B H 0.4518 0.3166 0.7304 0.135 Uiso 0.5 1 calc R U P A -1
H26C H 0.5234 0.3166 0.6923 0.135 Uiso 0.5 1 calc R U P A -1
C27 C 0.5000 0.8966(3) 0.7500 0.0311(18) Uani 1 2 d S T P . .
C28 C 0.5280(5) 0.9246(4) 0.8503(10) 0.078(3) Uani 1 1 d . . . . .
C29 C 0.5265(5) 0.9800(4) 0.8498(11) 0.088(3) Uani 1 1 d . . . . .
H29 H 0.5444 0.9986 0.9207 0.105 Uiso 1 1 calc R U . . .
C30 C 0.5000 1.0083(6) 0.7500 0.099(6) Uani 1 2 d S T P . .
C31 C 0.5587(5) 0.8952(4) 0.9641(8) 0.080(3) Uani 1 1 d . . . . .
H31A H 0.5272 0.8663 0.9729 0.121 Uiso 1 1 calc R U . . .
H31B H 0.5643 0.9201 1.0293 0.121 Uiso 1 1 calc R U . . .
H31C H 0.6042 0.8803 0.9634 0.121 Uiso 1 1 calc R U . . .
C32 C 0.5000 1.0676(6) 0.7500 0.151(10) Uani 1 2 d S T P . .
H32A H 0.4790 1.0806 0.6711 0.227 Uiso 0.5 1 calc R U P B -1
H32B H 0.4729 1.0806 0.8025 0.227 Uiso 0.5 1 calc R U P B -1
H32C H 0.5480 1.0806 0.7765 0.227 Uiso 0.5 1 calc R U P B -1
C33A C 0.2679(9) 0.9548(7) 0.7486(16) 0.089(5) Uani 0.624(13) 1 d D U P C 1
C34A C 0.2828(10) 0.9547(9) 0.6409(14) 0.080(5) Uani 0.624(13) 1 d D U P C 1
H34A H 0.3196 0.9759 0.6274 0.096 Uiso 0.624(13) 1 calc R U P C 1
C35A C 0.2427(7) 0.9226(6) 0.5529(16) 0.084(5) Uani 0.624(13) 1 d D U P C 1
H35A H 0.2520 0.9238 0.4786 0.101 Uiso 0.624(13) 1 calc R U P C 1
C36A C 0.1897(11) 0.8890(11) 0.568(2) 0.086(6) Uani 0.624(13) 1 d D U P C 1
H36A H 0.1661 0.8653 0.5079 0.103 Uiso 0.624(13) 1 calc R U P C 1
C37A C 0.1730(11) 0.8919(9) 0.6744(17) 0.100(6) Uani 0.624(13) 1 d D U P C 1
H37A H 0.1354 0.8714 0.6870 0.120 Uiso 0.624(13) 1 calc R U P C 1
C38A C 0.2114(15) 0.9250(10) 0.763(2) 0.093(7) Uani 0.624(13) 1 d D U P C 1
H38A H 0.1987 0.9271 0.8346 0.111 Uiso 0.624(13) 1 calc R U P C 1
C39A C 0.3151(19) 0.9841(16) 0.842(3) 0.139(13) Uani 0.624(13) 1 d D U P C 1
H39A H 0.3288 0.9614 0.9113 0.208 Uiso 0.624(13) 1 calc R U P C 1
H39B H 0.2916 1.0160 0.8605 0.208 Uiso 0.624(13) 1 calc R U P C 1
H39C H 0.3567 0.9946 0.8177 0.208 Uiso 0.624(13) 1 calc R U P C 1
C33B C 0.2125(13) 0.9173(10) 0.664(3) 0.081(6) Uani 0.376(13) 1 d D U P C 2
C34B C 0.216(3) 0.9144(19) 0.782(3) 0.092(9) Uani 0.376(13) 1 d D U P C 2
H34B H 0.1915 0.8872 0.8101 0.111 Uiso 0.376(13) 1 calc R U P C 2
C35B C 0.2557(16) 0.9508(12) 0.859(3) 0.103(8) Uani 0.376(13) 1 d D U P C 2
H35B H 0.2535 0.9515 0.9380 0.123 Uiso 0.376(13) 1 calc R U P C 2
C36B C 0.299(3) 0.986(3) 0.821(4) 0.110(12) Uani 0.376(13) 1 d D U P C 2
H36B H 0.3249 1.0122 0.8729 0.132 Uiso 0.376(13) 1 calc R U P C 2
C37B C 0.3035(15) 0.9844(14) 0.706(3) 0.102(8) Uani 0.376(13) 1 d D U P C 2
H37B H 0.3387 1.0037 0.6827 0.122 Uiso 0.376(13) 1 calc R U P C 2
C38B C 0.2556(15) 0.9536(13) 0.627(3) 0.079(7) Uani 0.376(13) 1 d D U P C 2
H38B H 0.2521 0.9573 0.5466 0.095 Uiso 0.376(13) 1 calc R U P C 2
C39B C 0.162(2) 0.882(2) 0.588(4) 0.112(14) Uani 0.376(13) 1 d D U P C 2
H39D H 0.1613 0.8481 0.6267 0.168 Uiso 0.376(13) 1 calc R U P C 2
H39E H 0.1758 0.8768 0.5153 0.168 Uiso 0.376(13) 1 calc R U P C 2
H39F H 0.1159 0.8988 0.5709 0.168 Uiso 0.376(13) 1 calc R U P C 2

loop_
_atom_site_aniso_label
_atom_site_aniso_U_11
_atom_site_aniso_U_22
_atom_site_aniso_U_33
_atom_site_aniso_U_23
_atom_site_aniso_U_13
_atom_site_aniso_U_12
Mo1 0.0547(6) 0.0533(5) 0.1026(9) 0.000 0.0412(5) 0.000
Cl1 0.0711(12) 0.0807(13) 0.0712(14) 0.0040(12) 0.0327(10) 0.0003(11)
N1 0.054(4) 0.053(3) 0.068(5) -0.002(3) 0.030(3) -0.001(3)
N2 0.054(3) 0.057(4) 0.057(4) 0.000(3) 0.024(3) -0.006(3)
C1 0.057(4) 0.049(4) 0.063(5) -0.004(4) 0.023(4) -0.006(3)
C2 0.051(4) 0.059(4) 0.066(5) 0.001(4) 0.028(4) -0.003(3)
C3 0.050(4) 0.064(5) 0.071(5) 0.005(4) 0.028(4) -0.006(4)
C4 0.050(4) 0.059(4) 0.065(5) -0.001(4) 0.034(4) -0.002(3)
C5 0.052(4) 0.062(4) 0.060(5) -0.005(4) 0.029(4) 0.000(4)
C6 0.039(4) 0.062(4) 0.068(6) 0.001(4) 0.022(4) 0.008(3)
C7 0.051(4) 0.060(4) 0.066(5) 0.002(4) 0.029(4) 0.004(4)
C8 0.055(4) 0.067(5) 0.063(5) -0.002(4) 0.027(4) 0.005(4)
C9 0.049(4) 0.057(5) 0.057(5) 0.004(3) 0.023(4) 0.006(3)
C10 0.055(6) 0.059(7) 0.062(7) 0.000 0.024(6) 0.000
C11 0.050(4) 0.063(4) 0.072(5) -0.007(4) 0.034(4) -0.004(4)
C12 0.055(4) 0.065(5) 0.070(6) -0.005(4) 0.028(4) -0.004(4)
C13 0.058(5) 0.081(6) 0.076(6) -0.010(5) 0.028(4) -0.003(4)
C14 0.055(4) 0.067(5) 0.082(6) -0.003(5) 0.031(4) 0.005(4)
C15 0.068(5) 0.074(5) 0.058(5) 0.003(4) 0.027(4) 0.002(4)
C16 0.057(4) 0.069(5) 0.069(6) 0.006(4) 0.032(4) 0.001(4)
C17 0.059(5) 0.095(6) 0.068(6) 0.002(5) 0.027(4) 0.004(4)
C18 0.056(4) 0.086(6) 0.084(6) 0.000(5) 0.041(4) -0.004(4)
C19 0.066(5) 0.082(5) 0.066(6) 0.004(4) 0.030(5) 0.003(4)
C20 0.051(6) 0.058(6) 0.046(6) 0.000 0.019(5) 0.000
C21 0.052(6) 0.054(6) 0.084(9) 0.000 0.036(6) 0.000
C22 0.055(4) 0.063(5) 0.058(5) -0.013(4) 0.022(4) -0.006(3)
C23 0.066(5) 0.065(5) 0.062(5) -0.003(4) 0.032(4) -0.001(4)
C24 0.063(7) 0.062(7) 0.088(10) 0.000 0.042(7) 0.000
C25 0.067(5) 0.078(6) 0.069(6) -0.006(5) 0.017(4) 0.007(4)
C26 0.085(9) 0.060(8) 0.135(14) 0.000 0.044(9) 0.000
C27 0.048(5) 0.042(5) 0.007(4) 0.000 0.015(4) 0.000
C28 0.069(6) 0.065(5) 0.120(8) 0.009(5) 0.060(6) -0.003(4)
C29 0.089(7) 0.071(6) 0.122(10) -0.025(6) 0.060(7) -0.018(5)
C30 0.120(12) 0.056(8) 0.154(17) 0.000 0.097(13) 0.000
C31 0.097(7) 0.084(6) 0.069(7) -0.018(5) 0.037(5) -0.019(5)
C32 0.23(2) 0.053(8) 0.24(2) 0.000 0.18(2) 0.000
C33A 0.081(9) 0.082(9) 0.103(11) 0.001(8) 0.019(9) 0.038(8)
C34A 0.064(11) 0.101(11) 0.076(11) 0.018(9) 0.019(10) 0.036(10)
C35A 0.065(8) 0.100(11) 0.093(11) 0.023(9) 0.030(8) 0.016(8)
C36A 0.071(12) 0.095(12) 0.095(13) 0.005(10) 0.030(10) 0.007(10)
C37A 0.081(11) 0.101(13) 0.128(15) 0.038(12) 0.045(11) 0.021(9)
C38A 0.107(13) 0.079(13) 0.108(13) 0.036(10) 0.057(10) 0.045(11)
C39A 0.12(2) 0.100(17) 0.17(2) -0.043(18) 0.00(2) 0.052(16)
C33B 0.077(11) 0.077(11) 0.098(13) 0.021(11) 0.040(10) 0.035(10)
C34B 0.095(14) 0.078(17) 0.117(16) 0.018(15) 0.050(14) 0.047(13)
C35B 0.107(16) 0.091(15) 0.104(17) 0.011(14) 0.018(14) 0.046(13)
C36B 0.09(2) 0.087(19) 0.13(2) -0.010(18) -0.010(19) 0.029(18)
C37B 0.070(14) 0.093(16) 0.141(19) 0.004(16) 0.025(15) 0.014(13)
C38B 0.064(15) 0.100(14) 0.087(15) 0.007(13) 0.044(13) 0.021(13)
C39B 0.09(3) 0.12(3) 0.11(3) -0.01(3) -0.01(2) 0.03(2)

loop_
_atom_type_symbol
_atom_type_description
_atom_type_scat_dispersion_real
_atom_type_scat_dispersion_imag
_atom_type_scat_source
C C 0.0181 0.0091 'International Tables Vol C Tables 4.2.6.8 and 6.1.1.4'
H H 0.0000 0.0000 'International Tables Vol C Tables 4.2.6.8 and 6.1.1.4'
Cl Cl 0.3639 0.7018 'International Tables Vol C Tables 4.2.6.8 and 6.1.1.4'
Mo Mo -0.0483 2.7339 'International Tables Vol C Tables 4.2.6.8 and 6.1.1.4'
N N 0.0311 0.0180 'International Tables Vol C Tables 4.2.6.8 and 6.1.1.4'

loop_
_geom_angle_atom_site_label_1
_geom_angle_atom_site_label_2
_geom_angle_atom_site_label_3
_geom_angle
_geom_angle_site_symmetry_1
_geom_angle_site_symmetry_3
_geom_angle_publ_flag
N2 Mo1 N2 90.3(3) 2_656 . ?
N2 Mo1 N1 89.9(2) 2_656 2_656 ?
N2 Mo1 N1 179.7(3) . 2_656 ?
N2 Mo1 N1 179.7(3) 2_656 . ?
N2 Mo1 N1 89.9(2) . . ?
N1 Mo1 N1 89.9(3) 2_656 . ?
N2 Mo1 Cl1 90.80(19) 2_656 2_656 ?
N2 Mo1 Cl1 88.79(19) . 2_656 ?
N1 Mo1 Cl1 91.38(19) 2_656 2_656 ?
N1 Mo1 Cl1 89.03(19) . 2_656 ?
N2 Mo1 Cl1 88.79(19) 2_656 . ?
N2 Mo1 Cl1 90.80(19) . . ?
N1 Mo1 Cl1 89.03(19) 2_656 . ?
N1 Mo1 Cl1 91.38(19) . . ?
Cl1 Mo1 Cl1 179.42(12) 2_656 . ?
C1 N1 C4 107.3(6) . . ?
C1 N1 Mo1 126.6(5) . . ?
C4 N1 Mo1 126.0(5) . . ?
C9 N2 C6 107.4(6) . . ?
C9 N2 Mo1 126.0(4) . . ?
C6 N2 Mo1 126.5(5) . . ?
N1 C1 C20 125.4(7) . . ?
N1 C1 C2 108.8(6) . . ?
C20 C1 C2 125.8(7) . . ?
C3 C2 C1 108.0(7) . . ?
C3 C2 H2 126.0 . . ?
C1 C2 H2 126.0 . . ?
C2 C3 C4 107.4(6) . . ?
C2 C3 H3 126.3 . . ?
C4 C3 H3 126.3 . . ?
N1 C4 C5 126.2(7) . . ?
N1 C4 C3 108.5(6) . . ?
C5 C4 C3 125.3(6) . . ?
C6 C5 C4 125.8(6) . . ?
C6 C5 C11 117.2(6) . . ?
C4 C5 C11 116.4(7) . . ?
C5 C6 N2 125.4(6) . . ?
C5 C6 C7 126.5(7) . . ?
N2 C6 C7 108.1(7) . . ?
C8 C7 C6 108.8(7) . . ?
C8 C7 H7 125.6 . . ?
C6 C7 H7 125.6 . . ?
C7 C8 C9 107.1(7) . . ?
C7 C8 H8 126.4 . . ?
C9 C8 H8 126.4 . . ?
N2 C9 C10 125.3(7) . . ?
N2 C9 C8 108.6(6) . . ?
C10 C9 C8 126.0(7) . . ?
C9 C10 C9 126.9(10) 2_656 . ?
C9 C10 C27 116.5(5) 2_656 . ?
C9 C10 C27 116.5(5) . . ?
C12 C11 C16 120.0(7) . . ?
C12 C11 C5 121.1(7) . . ?
C16 C11 C5 118.8(7) . . ?
C11 C12 C13 119.4(8) . . ?
C11 C12 C17 121.3(7) . . ?
C13 C12 C17 119.3(8) . . ?
C14 C13 C12 120.8(8) . . ?
C14 C13 H13 119.6 . . ?
C12 C13 H13 119.6 . . ?
C15 C14 C13 118.4(7) . . ?
C15 C14 C18 119.4(8) . . ?
C13 C14 C18 122.3(8) . . ?
C14 C15 C16 123.5(8) . . ?
C14 C15 H15 118.3 . . ?
C16 C15 H15 118.3 . . ?
C15 C16 C11 117.9(8) . . ?
C15 C16 C19 121.2(8) . . ?
C11 C16 C19 120.9(7) . . ?
C12 C17 H17A 109.5 . . ?
C12 C17 H17B 109.5 . . ?
H17A C17 H17B 109.5 . . ?
C12 C17 H17C 109.5 . . ?
H17A C17 H17C 109.5 . . ?
H17B C17 H17C 109.5 . . ?
C14 C18 H18A 109.5 . . ?
C14 C18 H18B 109.5 . . ?
H18A C18 H18B 109.5 . . ?
C14 C18 H18C 109.5 . . ?
H18A C18 H18C 109.5 . . ?
H18B C18 H18C 109.5 . . ?
C16 C19 H19A 109.5 . . ?
C16 C19 H19B 109.5 . . ?
H19A C19 H19B 109.5 . . ?
C16 C19 H19C 109.5 . . ?
H19A C19 H19C 109.5 . . ?
H19B C19 H19C 109.5 . . ?
C1 C20 C1 126.1(10) 2_656 . ?
C1 C20 C21 116.9(5) 2_656 . ?
C1 C20 C21 116.9(5) . . ?
C22 C21 C22 121.7(11) 2_656 . ?
C22 C21 C20 119.2(5) 2_656 . ?
C22 C21 C20 119.2(5) . . ?
C21 C22 C23 118.1(9) . . ?
C21 C22 C25 122.3(8) . . ?
C23 C22 C25 119.6(7) . . ?
C24 C23 C22 120.6(9) . . ?
C24 C23 H23 119.7 . . ?
C22 C23 H23 119.7 . . ?
C23 C24 C23 120.9(11) . 2_656 ?
C23 C24 C26 119.6(6) . . ?
C23 C24 C26 119.6(6) 2_656 . ?
C22 C25 H25A 109.5 . . ?
C22 C25 H25B 109.5 . . ?
H25A C25 H25B 109.5 . . ?
C22 C25 H25C 109.5 . . ?
H25A C25 H25C 109.5 . . ?
H25B C25 H25C 109.5 . . ?
C24 C26 H26A 109.5 . . ?
C24 C26 H26B 109.5 . . ?
H26A C26 H26B 109.5 . . ?
C24 C26 H26C 109.5 . . ?
H26A C26 H26C 109.5 . . ?
H26B C26 H26C 109.5 . . ?
C28 C27 C28 118.4(10) 2_656 . ?
C28 C27 C10 120.8(5) 2_656 . ?
C28 C27 C10 120.8(5) . . ?
C27 C28 C29 120.4(10) . . ?
C27 C28 C31 120.3(8) . . ?
C29 C28 C31 119.4(10) . . ?
C30 C29 C28 121.7(12) . . ?
C30 C29 H29 119.1 . . ?
C28 C29 H29 119.1 . . ?
C29 C30 C29 117.4(14) . 2_656 ?
C29 C30 C32 121.3(7) . . ?
C29 C30 C32 121.3(7) 2_656 . ?
C28 C31 H31A 109.5 . . ?
C28 C31 H31B 109.5 . . ?
H31A C31 H31B 109.5 . . ?
C28 C31 H31C 109.5 . . ?
H31A C31 H31C 109.5 . . ?
H31B C31 H31C 109.5 . . ?
C30 C32 H32A 109.5 . . ?
C30 C32 H32B 109.5 . . ?
H32A C32 H32B 109.5 . . ?
C30 C32 H32C 109.5 . . ?
H32A C32 H32C 109.5 . . ?
H32B C32 H32C 109.5 . . ?
C34A C33A C38A 119(2) . . ?
C34A C33A C39A 117(2) . . ?
C38A C33A C39A 124(2) . . ?
C33A C34A C35A 119(2) . . ?
C33A C34A H34A 120.7 . . ?
C35A C34A H34A 120.7 . . ?
C34A C35A C36A 123.9(19) . . ?
C34A C35A H35A 118.1 . . ?
C36A C35A H35A 118.1 . . ?
C35A C36A C37A 117(2) . . ?
C35A C36A H36A 121.7 . . ?
C37A C36A H36A 121.7 . . ?
C36A C37A C38A 120(2) . . ?
C36A C37A H37A 119.8 . . ?
C38A C37A H37A 119.8 . . ?
C33A C38A C37A 121(2) . . ?
C33A C38A H38A 119.3 . . ?
C37A C38A H38A 119.3 . . ?
C33A C39A H39A 109.5 . . ?
C33A C39A H39B 109.5 . . ?
H39A C39A H39B 109.5 . . ?
C33A C39A H39C 109.5 . . ?
H39A C39A H39C 109.5 . . ?
H39B C39A H39C 109.5 . . ?
C38B C33B C34B 118(3) . . ?
C38B C33B C39B 125(4) . . ?
C34B C33B C39B 116(3) . . ?
C35B C34B C33B 121(4) . . ?
C35B C34B H34B 119.7 . . ?
C33B C34B H34B 119.7 . . ?
C34B C35B C36B 120(4) . . ?
C34B C35B H35B 120.2 . . ?
C36B C35B H35B 120.2 . . ?
C37B C36B C35B 120(5) . . ?
C37B C36B H36B 120.0 . . ?
C35B C36B H36B 120.0 . . ?
C38B C37B C36B 118(4) . . ?
C38B C37B H37B 120.8 . . ?
C36B C37B H37B 120.8 . . ?
C37B C38B C33B 122(3) . . ?
C37B C38B H38B 119.2 . . ?
C33B C38B H38B 119.2 . . ?
C33B C39B H39D 109.5 . . ?
C33B C39B H39E 109.5 . . ?
H39D C39B H39E 109.5 . . ?
C33B C39B H39F 109.5 . . ?
H39D C39B H39F 109.5 . . ?
H39E C39B H39F 109.5 . . ?

loop_
_geom_bond_atom_site_label_1
_geom_bond_atom_site_label_2
_geom_bond_distance
_geom_bond_site_symmetry_2
_geom_bond_publ_flag
Mo1 N2 2.055(6) 2_656 ?
Mo1 N2 2.055(6) . ?
Mo1 N1 2.057(6) 2_656 ?
Mo1 N1 2.057(6) . ?
Mo1 Cl1 2.353(2) 2_656 ?
Mo1 Cl1 2.353(2) . ?
N1 C1 1.386(9) . ?
N1 C4 1.387(9) . ?
N2 C9 1.390(9) . ?
N2 C6 1.395(8) . ?
C1 C20 1.402(9) . ?
C1 C2 1.426(10) . ?
C2 C3 1.363(10) . ?
C2 H2 0.9500 . ?
C3 C4 1.437(10) . ?
C3 H3 0.9500 . ?
C4 C5 1.396(10) . ?
C5 C6 1.393(10) . ?
C5 C11 1.509(9) . ?
C6 C7 1.429(10) . ?
C7 C8 1.358(10) . ?
C7 H7 0.9500 . ?
C8 C9 1.443(10) . ?
C8 H8 0.9500 . ?
C9 C10 1.391(8) . ?
C10 C9 1.391(8) 2_656 ?
C10 C27 1.514(13) . ?
C11 C12 1.393(12) . ?
C11 C16 1.397(11) . ?
C12 C13 1.395(11) . ?
C12 C17 1.531(12) . ?
C13 C14 1.379(12) . ?
C13 H13 0.9500 . ?
C14 C15 1.361(12) . ?
C14 C18 1.506(10) . ?
C15 C16 1.380(11) . ?
C15 H15 0.9500 . ?
C16 C19 1.501(12) . ?
C17 H17A 0.9800 . ?
C17 H17B 0.9800 . ?
C17 H17C 0.9800 . ?
C18 H18A 0.9800 . ?
C18 H18B 0.9800 . ?
C18 H18C 0.9800 . ?
C19 H19A 0.9800 . ?
C19 H19B 0.9800 . ?
C19 H19C 0.9800 . ?
C20 C1 1.402(9) 2_656 ?
C20 C21 1.514(15) . ?
C21 C22 1.400(9) 2_656 ?
C21 C22 1.400(9) . ?
C22 C23 1.402(11) . ?
C22 C25 1.488(12) . ?
C23 C24 1.377(10) . ?
C23 H23 0.9500 . ?
C24 C23 1.377(10) 2_656 ?
C24 C26 1.532(17) . ?
C25 H25A 0.9800 . ?
C25 H25B 0.9800 . ?
C25 H25C 0.9800 . ?
C26 H26A 0.9800 . ?
C26 H26B 0.9800 . ?
C26 H26C 0.9800 . ?
C27 C28 1.373(12) 2_656 ?
C27 C28 1.373(12) . ?
C28 C29 1.390(13) . ?
C28 C31 1.524(14) . ?
C29 C30 1.368(13) . ?
C29 H29 0.9500 . ?
C30 C29 1.368(13) 2_656 ?
C30 C32 1.49(2) . ?
C31 H31A 0.9800 . ?
C31 H31B 0.9800 . ?
C31 H31C 0.9800 . ?
C32 H32A 0.9800 . ?
C32 H32B 0.9800 . ?
C32 H32C 0.9800 . ?
C33A C34A 1.389(14) . ?
C33A C38A 1.397(15) . ?
C33A C39A 1.45(3) . ?
C34A C35A 1.395(15) . ?
C34A H34A 0.9500 . ?
C35A C36A 1.396(14) . ?
C35A H35A 0.9500 . ?
C36A C37A 1.397(15) . ?
C36A H36A 0.9500 . ?
C37A C38A 1.402(15) . ?
C37A H37A 0.9500 . ?
C38A H38A 0.9500 . ?
C39A H39A 0.9800 . ?
C39A H39B 0.9800 . ?
C39A H39C 0.9800 . ?
C33B C38B 1.394(16) . ?
C33B C34B 1.395(16) . ?
C33B C39B 1.45(3) . ?
C34B C35B 1.387(17) . ?
C34B H34B 0.9500 . ?
C35B C36B 1.394(17) . ?
C35B H35B 0.9500 . ?
C36B C37B 1.393(17) . ?
C36B H36B 0.9500 . ?
C37B C38B 1.386(16) . ?
C37B H37B 0.9500 . ?
C38B H38B 0.9500 . ?
C39B H39D 0.9800 . ?
C39B H39E 0.9800 . ?
C39B H39F 0.9800 . ?

loop_
_geom_torsion_atom_site_label_1
_geom_torsion_atom_site_label_2
_geom_torsion_atom_site_label_3
_geom_torsion_atom_site_label_4
_geom_torsion
_geom_torsion_site_symmetry_1
_geom_torsion_site_symmetry_2
_geom_torsion_site_symmetry_3
_geom_torsion_site_symmetry_4
_geom_torsion_publ_flag
C4 N1 C1 C20 -177.6(7) . . . . ?
Mo1 N1 C1 C20 -0.9(11) . . . . ?
C4 N1 C1 C2 0.9(9) . . . . ?
Mo1 N1 C1 C2 177.6(5) . . . . ?
N1 C1 C2 C3 -0.6(9) . . . . ?
C20 C1 C2 C3 177.8(7) . . . . ?
C1 C2 C3 C4 0.1(9) . . . . ?
C1 N1 C4 C5 178.3(8) . . . . ?
Mo1 N1 C4 C5 1.5(12) . . . . ?
C1 N1 C4 C3 -0.8(9) . . . . ?
Mo1 N1 C4 C3 -177.5(5) . . . . ?
C2 C3 C4 N1 0.4(9) . . . . ?
C2 C3 C4 C5 -178.7(8) . . . . ?
N1 C4 C5 C6 2.3(13) . . . . ?
C3 C4 C5 C6 -178.8(8) . . . . ?
N1 C4 C5 C11 -168.6(7) . . . . ?
C3 C4 C5 C11 10.3(12) . . . . ?
C4 C5 C6 N2 -2.3(13) . . . . ?
C11 C5 C6 N2 168.5(7) . . . . ?
C4 C5 C6 C7 179.7(8) . . . . ?
C11 C5 C6 C7 -9.6(13) . . . . ?
C9 N2 C6 C5 -177.5(8) . . . . ?
Mo1 N2 C6 C5 -1.6(12) . . . . ?
C9 N2 C6 C7 0.8(9) . . . . ?
Mo1 N2 C6 C7 176.8(5) . . . . ?
C5 C6 C7 C8 177.9(8) . . . . ?
N2 C6 C7 C8 -0.4(9) . . . . ?
C6 C7 C8 C9 -0.1(9) . . . . ?
C6 N2 C9 C10 178.0(7) . . . . ?
Mo1 N2 C9 C10 2.0(10) . . . . ?
C6 N2 C9 C8 -0.9(9) . . . . ?
Mo1 N2 C9 C8 -176.9(5) . . . . ?
C7 C8 C9 N2 0.7(9) . . . . ?
C7 C8 C9 C10 -178.2(7) . . . . ?
N2 C9 C10 C9 -1.1(6) . . . 2_656 ?
C8 C9 C10 C9 177.6(9) . . . 2_656 ?
N2 C9 C10 C27 178.9(6) . . . . ?
C8 C9 C10 C27 -2.4(9) . . . . ?
C6 C5 C11 C12 83.0(10) . . . . ?
C4 C5 C11 C12 -105.4(9) . . . . ?
C6 C5 C11 C16 -98.5(9) . . . . ?
C4 C5 C11 C16 73.2(10) . . . . ?
C16 C11 C12 C13 1.6(12) . . . . ?
C5 C11 C12 C13 -179.8(7) . . . . ?
C16 C11 C12 C17 -179.0(8) . . . . ?
C5 C11 C12 C17 -0.5(12) . . . . ?
C11 C12 C13 C14 -0.3(13) . . . . ?
C17 C12 C13 C14 -179.7(8) . . . . ?
C12 C13 C14 C15 -1.5(13) . . . . ?
C12 C13 C14 C18 178.4(8) . . . . ?
C13 C14 C15 C16 2.1(13) . . . . ?
C18 C14 C15 C16 -177.8(8) . . . . ?
C14 C15 C16 C11 -0.8(13) . . . . ?
C14 C15 C16 C19 178.5(8) . . . . ?
C12 C11 C16 C15 -1.1(12) . . . . ?
C5 C11 C16 C15 -179.7(7) . . . . ?
C12 C11 C16 C19 179.6(8) . . . . ?
C5 C11 C16 C19 1.0(12) . . . . ?
N1 C1 C20 C1 0.5(6) . . . 2_656 ?
C2 C1 C20 C1 -177.7(9) . . . 2_656 ?
N1 C1 C20 C21 -179.5(6) . . . . ?
C2 C1 C20 C21 2.3(9) . . . . ?
C1 C20 C21 C22 73.7(5) 2_656 . . 2_656 ?
C1 C20 C21 C22 -106.3(5) . . . 2_656 ?
C1 C20 C21 C22 -106.3(5) 2_656 . . . ?
C1 C20 C21 C22 73.7(5) . . . . ?
C22 C21 C22 C23 -1.6(5) 2_656 . . . ?
C20 C21 C22 C23 178.4(5) . . . . ?
C22 C21 C22 C25 177.5(8) 2_656 . . . ?
C20 C21 C22 C25 -2.5(8) . . . . ?
C21 C22 C23 C24 3.3(10) . . . . ?
C25 C22 C23 C24 -175.9(6) . . . . ?
C22 C23 C24 C23 -1.7(5) . . . 2_656 ?
C22 C23 C24 C26 178.3(5) . . . . ?
C9 C10 C27 C28 100.6(5) 2_656 . . 2_656 ?
C9 C10 C27 C28 -79.4(5) . . . 2_656 ?
C9 C10 C27 C28 -79.4(5) 2_656 . . . ?
C9 C10 C27 C28 100.6(5) . . . . ?
C28 C27 C28 C29 1.3(5) 2_656 . . . ?
C10 C27 C28 C29 -178.7(5) . . . . ?
C28 C27 C28 C31 179.1(8) 2_656 . . . ?
C10 C27 C28 C31 -0.9(8) . . . . ?
C27 C28 C29 C30 -2.6(11) . . . . ?
C31 C28 C29 C30 179.6(7) . . . . ?
C28 C29 C30 C29 1.3(6) . . . 2_656 ?
C28 C29 C30 C32 -178.7(6) . . . . ?
C38A C33A C34A C35A -3(3) . . . . ?
C39A C33A C34A C35A 174(2) . . . . ?
C33A C34A C35A C36A -2(3) . . . . ?
C34A C35A C36A C37A 6(3) . . . . ?
C35A C36A C37A C38A -4(4) . . . . ?
C34A C33A C38A C37A 5(4) . . . . ?
C39A C33A C38A C37A -172(3) . . . . ?
C36A C37A C38A C33A -1(4) . . . . ?
C38B C33B C34B C35B 7(6) . . . . ?
C39B C33B C34B C35B -171(4) . . . . ?
C33B C34B C35B C36B -8(7) . . . . ?
C34B C35B C36B C37B -2(8) . . . . ?
C35B C36B C37B C38B 12(8) . . . . ?
C36B C37B C38B C33B -13(6) . . . . ?
C34B C33B C38B C37B 3(5) . . . . ?
C39B C33B C38B C37B -178(3) . . . . ?
